data_7013491
loop_
_publ_author_name
'Manuel Bardaj\'i'
'Peter G. Jones'
'Antonio Laguna'
'M. Dolores Villacampa'
'Noelia Villaverde'

_publ_section_title
;
 Synthesis and structural characterization of luminescent gold(I)
 derivatives with an unsymmetric diphosphine
;
_journal_issue 23
_journal_name_full 'Dalton Trans.'
_journal_page_first 4529
_journal_page_last 4536
_journal_paper_doi 10.1039/b309116c
_journal_year 2003
_chemical_formula_sum 'C22 H32 Au2 Cl2 O P2'
_chemical_formula_weight 839.25
_chemical_name_systematic
;
?
;
_space_group_IT_number 14
_symmetry_cell_setting monoclinic
_symmetry_space_group_name_Hall '-P 2ybc'
_symmetry_space_group_name_H-M 'P 1 21/c 1'
_atom_sites_solution_hydrogens geom
_atom_sites_solution_primary Patterson
_atom_sites_solution_secondary difmap
_audit_creation_method SHELXL-97
_cell_angle_alpha 90.00
_cell_angle_beta 97.518(3)
_cell_angle_gamma 90.00
_cell_formula_units_Z 4
_cell_length_a 14.9066(11)
_cell_length_b 12.1750(8)
_cell_length_c 14.8415(11)
_cell_measurement_reflns_used 7416
_cell_measurement_temperature 133(2)
_cell_measurement_theta_max 30.5
_cell_measurement_theta_min 2.2
_cell_volume 2670.4(3)
_computing_cell_refinement 'Bruker SAINT'
_computing_data_collection 'Bruker SMART'
_computing_data_reduction 'Bruker SAINT'
_computing_molecular_graphics 'Siemens XP'
_computing_publication_material SHELXL-97
_computing_structure_refinement 'SHELXL-97 (Sheldrick, 1997)'
_computing_structure_solution 'SHELXS-97 (Sheldrick, 1990)'
_diffrn_ambient_temperature 133(2)
_diffrn_detector_area_resol_mean 8.192
_diffrn_measured_fraction_theta_full 0.998
_diffrn_measured_fraction_theta_max 0.998
_diffrn_measurement_device_type 'Bruker SMART 1000 CCD'
_diffrn_measurement_method '\w- & \f-scan'
_diffrn_radiation_monochromator graphite
_diffrn_radiation_source 'fine-focus sealed tube'
_diffrn_radiation_type MoK\a
_diffrn_radiation_wavelength 0.71073
_diffrn_reflns_av_R_equivalents 0.0344
_diffrn_reflns_av_sigmaI/netI 0.0240
_diffrn_reflns_limit_h_max 20
_diffrn_reflns_limit_h_min -20
_diffrn_reflns_limit_k_max 17
_diffrn_reflns_limit_k_min -17
_diffrn_reflns_limit_l_max 20
_diffrn_reflns_limit_l_min -20
_diffrn_reflns_number 47562
_diffrn_reflns_theta_full 30.00
_diffrn_reflns_theta_max 30.03
_diffrn_reflns_theta_min 1.38
_exptl_absorpt_coefficient_mu 11.306
_exptl_absorpt_correction_T_max 0.564
_exptl_absorpt_correction_T_min 0.387
_exptl_absorpt_correction_type multi-scan
_exptl_absorpt_process_details SADABS
_exptl_crystal_colour colourless
_exptl_crystal_density_diffrn 2.087
_exptl_crystal_density_method 'not measured'
_exptl_crystal_description tablet
_exptl_crystal_F_000 1576
_exptl_crystal_size_max 0.17
_exptl_crystal_size_mid 0.13
_exptl_crystal_size_min 0.07
_refine_diff_density_max 0.897
_refine_diff_density_min -0.616
_refine_diff_density_rms 0.106
_refine_ls_extinction_method none
_refine_ls_goodness_of_fit_ref 0.989
_refine_ls_hydrogen_treatment 'rigid methyls, others riding'
_refine_ls_matrix_type full
_refine_ls_number_parameters 268
_refine_ls_number_reflns 7785
_refine_ls_number_restraints 49
_refine_ls_restrained_S_all 0.986
_refine_ls_R_factor_all 0.0239
_refine_ls_R_factor_gt 0.0174
_refine_ls_shift/su_max 0.003
_refine_ls_shift/su_mean 0.000
_refine_ls_structure_factor_coef Fsqd
_refine_ls_weighting_details 'calc w=1/[\s^2^(Fo^2^)+(0.0189P)^2^] where P=(Fo^2^+2Fc^2^)/3'
_refine_ls_weighting_scheme calc
_refine_ls_wR_factor_gt 0.0374
_refine_ls_wR_factor_ref 0.0386
_reflns_number_gt 6702
_reflns_number_total 7785
_reflns_threshold_expression >2sigma(I)
_cod_data_source_file b309116c.txt
_cod_data_source_block cleave
_cod_depositor_comments
;
The following automatic conversions were performed:
'_geom_angle_publ_flag' value 'Y' changed to 'y' according to
'/home/saulius/struct/CIF-dictionaries/cif_core.dic' dictionary named
'cif_core.dic' version 2.4.1 from 2010-06-29 (15
times).

'_geom_bond_publ_flag' value 'Y' changed to 'y' according to
'/home/saulius/struct/CIF-dictionaries/cif_core.dic' dictionary named
'cif_core.dic' version 2.4.1 from 2010-06-29 (10 times).

Automatic conversion script
Id: cif_fix_enum 1527 2010-12-29 10:47:43Z saulius 
;
_cod_original_sg_symbol_H-M 'P 21/c'
_cod_database_code 7013491

loop_
_symmetry_equiv_pos_as_xyz
'x, y, z'
'-x, y+1/2, -z+1/2'
'-x, -y, -z'
'x, -y-1/2, z-1/2'

loop_
_atom_site_label
_atom_site_type_symbol
_atom_site_fract_x
_atom_site_fract_y
_atom_site_fract_z
_atom_site_U_iso_or_equiv
_atom_site_adp_type
_atom_site_occupancy
_atom_site_symmetry_multiplicity
_atom_site_calc_flag
_atom_site_refinement_flags
_atom_site_disorder_assembly
_atom_site_disorder_group
Au1 Au 0.866209(6) 0.367639(8) 0.431035(7) 0.02214(3) Uani 1 1 d . . .
Au2 Au 0.715537(6) 0.156227(7) 0.432387(7) 0.02015(3) Uani 1 1 d . . .
Cl1 Cl 0.84188(5) 0.42560(6) 0.28229(4) 0.03116(14) Uani 1 1 d . . .
Cl2 Cl 0.74309(4) 0.02864(5) 0.32521(4) 0.02650(13) Uani 1 1 d . . .
P1 P 0.89264(4) 0.32232(6) 0.57811(5) 0.02217(13) Uani 1 1 d . . .
P2 P 0.68887(4) 0.27001(5) 0.54426(4) 0.01837(12) Uani 1 1 d . . .
C1 C 0.78883(15) 0.2914(2) 0.62792(16) 0.0194(5) Uani 1 1 d . . .
H1A H 0.7991 0.2245 0.6658 0.023 Uiso 1 1 calc R . .
H1B H 0.7766 0.3527 0.6684 0.023 Uiso 1 1 calc R . .
C2 C 0.96526(17) 0.2008(2) 0.60077(19) 0.0308(6) Uani 1 1 d U . .
H2 H 0.9722 0.1860 0.6676 0.037 Uiso 1 1 calc R . .
C3 C 1.0596(2) 0.2239(3) 0.5740(3) 0.0506(9) Uani 1 1 d U . .
H3A H 1.0974 0.1581 0.5850 0.061 Uiso 1 1 calc R . .
H3B H 1.0876 0.2849 0.6104 0.061 Uiso 1 1 calc R . .
H3C H 1.0540 0.2432 0.5094 0.061 Uiso 1 1 calc R . .
C4 C 0.9231(2) 0.1000(2) 0.5519(2) 0.0373(7) Uani 1 1 d U . .
H4A H 0.9144 0.1133 0.4863 0.045 Uiso 1 1 calc R . .
H4B H 0.8645 0.0848 0.5725 0.045 Uiso 1 1 calc R . .
H4C H 0.9633 0.0367 0.5656 0.045 Uiso 1 1 calc R . .
C5 C 0.94741(18) 0.4330(2) 0.64853(19) 0.0306(6) Uani 1 1 d U . .
H5 H 1.0067 0.4476 0.6261 0.037 Uiso 1 1 calc R . .
C6 C 0.9691(2) 0.4004(3) 0.7492(2) 0.0397(7) Uani 1 1 d U . .
H6A H 1.0016 0.4605 0.7832 0.048 Uiso 1 1 calc R . .
H6B H 1.0068 0.3342 0.7544 0.048 Uiso 1 1 calc R . .
H6C H 0.9126 0.3857 0.7742 0.048 Uiso 1 1 calc R . .
C7 C 0.8934(2) 0.5383(2) 0.6361(2) 0.0387(7) Uani 1 1 d U . .
H7A H 0.8364 0.5293 0.6615 0.046 Uiso 1 1 calc R . .
H7B H 0.8805 0.5554 0.5711 0.046 Uiso 1 1 calc R . .
H7C H 0.9283 0.5984 0.6675 0.046 Uiso 1 1 calc R . .
C11 C 0.65251(15) 0.40605(19) 0.50595(17) 0.0199(5) Uani 1 1 d DU . .
C12 C 0.64352(16) 0.4311(2) 0.41378(17) 0.0245(5) Uani 1 1 d DU . .
H12 H 0.6563 0.3765 0.3715 0.029 Uiso 1 1 calc R . .
C13 C 0.61619(18) 0.5347(2) 0.3829(2) 0.0311(6) Uani 1 1 d DU . .
H13 H 0.6102 0.5512 0.3198 0.037 Uiso 1 1 calc R . .
C14 C 0.59750(18) 0.6146(2) 0.4451(2) 0.0323(6) Uani 1 1 d DU . .
H14 H 0.5793 0.6860 0.4245 0.039 Uiso 1 1 calc R . .
C15 C 0.60529(18) 0.5903(2) 0.5361(2) 0.0310(6) Uani 1 1 d DU . .
H15 H 0.5915 0.6449 0.5779 0.037 Uiso 1 1 calc R . .
C16 C 0.63305(17) 0.4867(2) 0.56768(18) 0.0265(5) Uani 1 1 d DU . .
H16 H 0.6388 0.4708 0.6308 0.032 Uiso 1 1 calc R . .
C21 C 0.60419(16) 0.21682(19) 0.61047(17) 0.0208(5) Uani 1 1 d DU . .
C22 C 0.5469(2) 0.1342(2) 0.5745(2) 0.0394(8) Uani 1 1 d DU . .
H22 H 0.5536 0.1038 0.5168 0.047 Uiso 1 1 calc R . .
C23 C 0.4793(2) 0.0954(2) 0.6225(2) 0.0437(8) Uani 1 1 d DU . .
H23 H 0.4399 0.0388 0.5971 0.052 Uiso 1 1 calc R . .
C24 C 0.46870(19) 0.1379(2) 0.7062(2) 0.0336(7) Uani 1 1 d DU . .
H24 H 0.4227 0.1104 0.7387 0.040 Uiso 1 1 calc R . .
C25 C 0.52571(18) 0.2211(3) 0.74286(19) 0.0334(6) Uani 1 1 d DU . .
H25 H 0.5184 0.2516 0.8004 0.040 Uiso 1 1 calc R . .
C26 C 0.59332(17) 0.2597(2) 0.69532(18) 0.0283(6) Uani 1 1 d DU . .
H26 H 0.6327 0.3160 0.7210 0.034 Uiso 1 1 calc R . .
C97 C 0.2458(4) 0.3547(4) 0.9309(4) 0.0898(17) Uani 1 1 d U . .
H97A H 0.2459 0.2872 0.9669 0.108 Uiso 1 1 calc R . .
H97B H 0.1837 0.3721 0.9045 0.108 Uiso 1 1 calc R . .
H97C H 0.2702 0.4153 0.9701 0.108 Uiso 1 1 calc R . .
C98 C 0.3029(3) 0.3388(3) 0.8567(3) 0.0483(9) Uani 1 1 d U . .
C99 C 0.2572(3) 0.2877(3) 0.7722(3) 0.0595(10) Uani 1 1 d U . .
H99A H 0.3027 0.2648 0.7339 0.071 Uiso 1 1 calc R . .
H99B H 0.2160 0.3411 0.7392 0.071 Uiso 1 1 calc R . .
H99C H 0.2227 0.2235 0.7878 0.071 Uiso 1 1 calc R . .
O99 O 0.3823(2) 0.3606(2) 0.8667(2) 0.0707(8) Uani 1 1 d . . .

loop_
_atom_site_aniso_label
_atom_site_aniso_U_11
_atom_site_aniso_U_22
_atom_site_aniso_U_33
_atom_site_aniso_U_23
_atom_site_aniso_U_13
_atom_site_aniso_U_12
Au1 0.02097(5) 0.02616(5) 0.02004(5) -0.00191(4) 0.00546(4) -0.00324(4)
Au2 0.02202(5) 0.01910(5) 0.01964(5) -0.00146(3) 0.00382(4) -0.00017(3)
Cl1 0.0371(4) 0.0364(4) 0.0202(3) -0.0013(3) 0.0045(3) -0.0084(3)
Cl2 0.0341(3) 0.0238(3) 0.0227(3) -0.0039(2) 0.0081(3) -0.0006(2)
P1 0.0180(3) 0.0282(3) 0.0208(3) -0.0018(3) 0.0042(2) -0.0008(2)
P2 0.0186(3) 0.0170(3) 0.0198(3) -0.0002(2) 0.0036(2) -0.0005(2)
C1 0.0175(11) 0.0216(12) 0.0196(12) -0.0008(9) 0.0045(9) 0.0007(9)
C2 0.0229(13) 0.0442(16) 0.0252(15) 0.0015(12) 0.0027(11) 0.0121(12)
C3 0.0247(16) 0.074(3) 0.056(2) 0.0072(19) 0.0126(15) 0.0134(15)
C4 0.0427(17) 0.0376(16) 0.0318(17) -0.0001(13) 0.0054(13) 0.0189(13)
C5 0.0262(14) 0.0393(16) 0.0271(15) -0.0074(12) 0.0065(11) -0.0117(11)
C6 0.0325(15) 0.058(2) 0.0280(16) -0.0125(14) 0.0009(12) -0.0113(14)
C7 0.0440(18) 0.0339(16) 0.0394(18) -0.0091(13) 0.0097(14) -0.0135(13)
C11 0.0176(11) 0.0175(11) 0.0248(13) 0.0009(9) 0.0034(9) -0.0014(9)
C12 0.0209(12) 0.0304(13) 0.0220(13) 0.0013(10) 0.0027(10) 0.0004(10)
C13 0.0302(15) 0.0354(15) 0.0273(15) 0.0109(12) 0.0015(11) 0.0017(11)
C14 0.0269(14) 0.0240(13) 0.0452(18) 0.0114(12) 0.0013(13) 0.0021(11)
C15 0.0315(14) 0.0210(13) 0.0399(17) -0.0027(11) 0.0023(12) 0.0043(11)
C16 0.0317(14) 0.0249(13) 0.0230(14) 0.0010(10) 0.0036(11) 0.0043(11)
C21 0.0190(12) 0.0184(11) 0.0254(13) 0.0036(9) 0.0048(10) 0.0017(9)
C22 0.0432(18) 0.0283(15) 0.051(2) -0.0170(13) 0.0232(15) -0.0107(12)
C23 0.0419(18) 0.0261(15) 0.069(2) -0.0124(15) 0.0290(16) -0.0152(13)
C24 0.0293(15) 0.0295(15) 0.0447(18) 0.0116(12) 0.0152(13) -0.0001(11)
C25 0.0308(15) 0.0481(18) 0.0220(14) 0.0060(12) 0.0059(11) -0.0039(12)
C26 0.0240(13) 0.0401(16) 0.0202(13) 0.0016(11) 0.0004(10) -0.0082(11)
C97 0.087(4) 0.091(4) 0.099(4) -0.016(3) 0.042(3) 0.027(3)
C98 0.052(2) 0.0286(16) 0.066(3) 0.0088(15) 0.0162(18) 0.0075(14)
C99 0.063(2) 0.045(2) 0.071(3) 0.0040(19) 0.013(2) 0.0014(18)
O99 0.0547(18) 0.0662(19) 0.093(2) 0.0054(16) 0.0166(16) -0.0115(13)

loop_
_atom_type_symbol
_atom_type_description
_atom_type_scat_dispersion_real
_atom_type_scat_dispersion_imag
_atom_type_scat_source
C C 0.0033 0.0016 'International Tables Vol C Tables 4.2.6.8 and 6.1.1.4'
H H 0.0000 0.0000 'International Tables Vol C Tables 4.2.6.8 and 6.1.1.4'
O O 0.0106 0.0060 'International Tables Vol C Tables 4.2.6.8 and 6.1.1.4'
P P 0.1023 0.0942 'International Tables Vol C Tables 4.2.6.8 and 6.1.1.4'
Cl Cl 0.1484 0.1585 'International Tables Vol C Tables 4.2.6.8 and 6.1.1.4'
Au Au -2.0133 8.8022 'International Tables Vol C Tables 4.2.6.8 and 6.1.1.4'

loop_
_geom_angle_atom_site_label_1
_geom_angle_atom_site_label_2
_geom_angle_atom_site_label_3
_geom_angle
_geom_angle_site_symmetry_1
_geom_angle_site_symmetry_3
_geom_angle_publ_flag
P1 Au1 Cl1 176.31(2) . . y
P2 Au2 Cl2 175.67(2) . . y
P1 Au1 Au2 80.818(17) . . y
Cl1 Au1 Au2 102.441(17) . . y
P2 Au2 Au1 73.666(16) . . y
Cl2 Au2 Au1 109.136(17) . . y
C5 P1 C2 106.25(13) . . y
C5 P1 C1 104.90(12) . . y
C2 P1 C1 105.54(12) . . y
C5 P1 Au1 112.59(9) . . y
C2 P1 Au1 113.68(9) . . y
C1 P1 Au1 113.14(8) . . y
C11 P2 C21 107.17(11) . . y
C11 P2 C1 105.48(11) . . y
C21 P2 C1 104.20(11) . . y
C11 P2 Au2 114.09(8) . . y
C21 P2 Au2 112.58(8) . . y
C1 P2 Au2 112.56(8) . . y
P2 C1 P1 114.19(13) . . y
C4 C2 C3 111.0(2) . . ?
C4 C2 P1 111.49(19) . . ?
C3 C2 P1 110.1(2) . . ?
C7 C5 C6 112.2(2) . . ?
C7 C5 P1 111.3(2) . . ?
C6 C5 P1 112.7(2) . . ?
C12 C11 C16 119.3(2) . . ?
C12 C11 P2 119.71(19) . . ?
C16 C11 P2 121.04(19) . . ?
C13 C12 C11 120.8(2) . . ?
C12 C13 C14 119.4(3) . . ?
C15 C14 C13 120.2(3) . . ?
C14 C15 C16 120.7(3) . . ?
C15 C16 C11 119.6(2) . . ?
C22 C21 C26 118.9(2) . . ?
C22 C21 P2 119.2(2) . . ?
C26 C21 P2 121.80(19) . . ?
C21 C22 C23 120.1(3) . . ?
C24 C23 C22 120.8(3) . . ?
C23 C24 C25 119.5(3) . . ?
C26 C25 C24 119.8(3) . . ?
C25 C26 C21 120.8(3) . . ?
O99 C98 C99 122.2(4) . . ?
O99 C98 C97 121.8(4) . . ?
C99 C98 C97 115.8(4) . . ?

loop_
_geom_bond_atom_site_label_1
_geom_bond_atom_site_label_2
_geom_bond_distance
_geom_bond_site_symmetry_2
_geom_bond_publ_flag
Au1 P1 2.2358(7) . y
Au1 Cl1 2.3008(7) . y
Au2 P2 2.2375(6) . y
Au2 Cl2 2.2985(6) . y
Au1 Au2 3.4179(2) . y
P1 C5 1.831(3) . y
P1 C2 1.838(3) . y
P1 C1 1.839(2) . y
P2 C11 1.811(2) . y
P2 C21 1.817(2) . y
P2 C1 1.829(2) . y
C2 C4 1.520(4) . ?
C2 C3 1.537(4) . ?
C5 C7 1.512(4) . ?
C5 C6 1.539(4) . ?
C11 C12 1.391(3) . ?
C11 C16 1.399(3) . ?
C12 C13 1.385(3) . ?
C13 C14 1.394(4) . ?
C14 C15 1.372(4) . ?
C15 C16 1.389(4) . ?
C21 C22 1.382(4) . ?
C21 C26 1.392(3) . ?
C22 C23 1.391(4) . ?
C23 C24 1.374(4) . ?
C24 C25 1.387(4) . ?
C25 C26 1.386(3) . ?
C97 C98 1.490(6) . ?
C98 O99 1.203(4) . ?
C98 C99 1.482(5) . ?

loop_
_geom_hbond_atom_site_label_D
_geom_hbond_atom_site_label_H
_geom_hbond_atom_site_label_A
_geom_hbond_distance_DH
_geom_hbond_distance_HA
_geom_hbond_distance_DA
_geom_hbond_angle_DHA
_geom_hbond_site_symmetry_A
C1 H1A Cl1 0.99 2.54 3.518(3) 170.1 4_566
C1 H1B Cl2 0.99 2.84 3.790(2) 161.3 4_566
C6 H6C Cl2 0.98 2.92 3.789(3) 147.9 4_566
C26 H26 Cl2 0.95 2.83 3.771(3) 170.5 4_566
C5 H5 Cl1 1.00 2.92 3.611(3) 127.0 3_766
C6 H6A Cl1 0.98 2.98 3.605(3) 122.3 3_766
C99 H99B Cl1 0.98 2.97 3.835(4) 147.2 3_666
